data_2020870
loop_
_publ_author_name
'Kelley, Annette'
'Nalla, Sowjanya'
'Bond, Marcus R.'

_publ_section_title
;
 The square-planar to flattened-tetrahedral CuX42&#x2212;(X= Cl, Br)
 structural phase transition in 1,2,6-trimethylpyridinium salts
;
_journal_coeditor_code OG5072
_journal_issue 1
_journal_name_full 'Acta Crystallographica Section B Structural Science, Crystal Engineering and Materials'
_journal_page_first 48
_journal_page_last 60
_journal_paper_doi 10.1107/S205252061402664X
_journal_volume 71
_journal_year 2015
_chemical_formula_moiety '2(C7 H10 N), Cl4 Cu'
_chemical_formula_sum 'C14 H20 Cl4 Cu N2'
_chemical_formula_weight 421.66
_chemical_name_systematic
;
bis(2,6-dimethylpyridinium) tetrachloridocuprate(II)
;
_space_group_crystal_system orthorhombic
_space_group_IT_number 60
_space_group_name_Hall '-P 2n 2ab'
_space_group_name_H-M_alt 'P b c n'
_symmetry_space_group_name_Hall '-P 2n 2ab'
_symmetry_space_group_name_H-M 'P b c n'
_atom_sites_solution_hydrogens geom
_atom_sites_solution_primary direct
_atom_sites_solution_secondary difmap
_cell_angle_alpha 90
_cell_angle_beta 90
_cell_angle_gamma 90
_cell_formula_units_Z 4
_cell_length_a 16.9411(5)
_cell_length_b 8.2218(2)
_cell_length_c 13.8212(4)
_cell_measurement_reflns_used 2517
_cell_measurement_temperature 295(2)
_cell_measurement_theta_max 27.485
_cell_measurement_theta_min 2.91
_cell_volume 1925.10(9)
_computing_cell_refinement 'HKL Scalepack (Otwinowski & Minor 1997)'
_computing_data_collection 'Collect (Bruker AXS BV, 1997-2004)'
_computing_data_reduction 'HKL Denzo and Scalepack (Otwinowski & Minor 1997)'
_computing_molecular_graphics 'Ortep-3 for Windows (Farrugia, 1997)'
_computing_publication_material 'WinGX publication routines (Farrugia, 1999)'
_computing_structure_refinement 'SHELXL-97 (Sheldrick, 1997)'
_computing_structure_solution 'SHELXS-86 (Sheldrick, 1986)'
_diffrn_ambient_temperature 295(2)
_diffrn_detector_area_resol_mean 9
_diffrn_measured_fraction_theta_full 0.995
_diffrn_measured_fraction_theta_max 0.995
_diffrn_measurement_device '95mm CCD camera on \k-goniostat'
_diffrn_measurement_device_type KappaCCD
_diffrn_measurement_method 'CCD rotation images, thick slices'
_diffrn_radiation_monochromator graphite
_diffrn_radiation_type MoK\a
_diffrn_radiation_wavelength 0.71073
_diffrn_reflns_av_R_equivalents 0.0122
_diffrn_reflns_limit_h_max 21
_diffrn_reflns_limit_h_min -21
_diffrn_reflns_limit_k_max 10
_diffrn_reflns_limit_k_min -10
_diffrn_reflns_limit_l_max 17
_diffrn_reflns_limit_l_min -17
_diffrn_reflns_number 36138
_diffrn_reflns_reduction_process
;
 Scaled and merged with Sortav
 R.H. Blessing, (1987) Cryst. Rev. 1, 3-58
 R.H. Blessing, (1989) J. Appl. Cryst. 22, 396-397
;
_diffrn_reflns_theta_full 27.44
_diffrn_reflns_theta_max 27.44
_diffrn_reflns_theta_min 4.54
_exptl_absorpt_coefficient_mu 1.684
_exptl_absorpt_correction_T_max 0.699
_exptl_absorpt_correction_T_min 0.578
_exptl_absorpt_correction_type multi-scan
_exptl_absorpt_process_details '(DENZO/SCALEPACK; Otwinowski & Minor, 1997)'
_exptl_crystal_colour yellow
_exptl_crystal_density_diffrn 1.455
_exptl_crystal_density_method 'not measured'
_exptl_crystal_description irregular
_exptl_crystal_F_000 860
_exptl_crystal_size_max .29
_exptl_crystal_size_mid .25
_exptl_crystal_size_min .10
_refine_diff_density_max 0.273
_refine_diff_density_min -0.56
_refine_ls_extinction_coef 0.0051(12)
_refine_ls_extinction_expression Fc^*^=kFc[1+0.001xFc^2^\l^3^/sin(2\q)]^-1/4^
_refine_ls_extinction_method SHELXL
_refine_ls_goodness_of_fit_ref 1.062
_refine_ls_hydrogen_treatment constr
_refine_ls_matrix_type full
_refine_ls_number_parameters 97
_refine_ls_number_reflns 2191
_refine_ls_number_restraints 0
_refine_ls_restrained_S_all 1.062
_refine_ls_R_factor_all 0.0462
_refine_ls_R_factor_gt 0.0326
_refine_ls_shift/su_max 0
_refine_ls_shift/su_mean 0
_refine_ls_structure_factor_coef Fsqd
_refine_ls_weighting_details 'calc w=1/[\s^2^(Fo^2^)+(0.0534P)^2^+0.5459P] where P=(Fo^2^+2Fc^2^)/3'
_refine_ls_weighting_scheme calc
_refine_ls_wR_factor_gt 0.0876
_refine_ls_wR_factor_ref 0.098
_reflns_number_gt 1732
_reflns_number_total 2191
_reflns_threshold_expression >2sigma(I)
_cod_data_source_file og5072sup1_26lutrtortho.cif
_cod_data_source_block 26lutrtortho
_cod_original_formula_sum 'C14 H20 Cl4 Cu1 N2'
_cod_database_code 2020870

loop_
_space_group_symop_operation_xyz
'x, y, z'
'-x+1/2, -y+1/2, z+1/2'
'x+1/2, -y+1/2, -z'
'-x, y, -z+1/2'
'-x, -y, -z'
'x-1/2, y-1/2, -z-1/2'
'-x-1/2, y-1/2, z'
'x, -y, z-1/2'

loop_
_atom_site_type_symbol
_atom_site_label
_atom_site_fract_x
_atom_site_fract_y
_atom_site_fract_z
_atom_site_U_iso_or_equiv
_atom_site_adp_type
_atom_site_calc_flag
_atom_site_refinement_flags
_atom_site_occupancy
_atom_site_symmetry_multiplicity
_atom_site_disorder_assembly
_atom_site_disorder_group
Cu Cu1 0.5000 0.20396(5) 0.7500 0.04837(17) Uani d S 1 2 . .
Cl Cl1 0.45528(4) 0.33340(10) 0.61632(5) 0.0764(2) Uani d . 1 1 . .
Cl Cl2 0.61154(3) 0.09436(8) 0.69429(4) 0.0635(2) Uani d . 1 1 . .
N N1 0.62054(11) 0.3521(2) 0.50700(13) 0.0527(4) Uani d . 1 1 . .
H H1 0.5765 0.3571 0.5377 0.063 Uiso calc R 1 1 . .
C C2 0.68307(13) 0.4265(3) 0.54729(18) 0.0588(6) Uani d . 1 1 . .
C C21 0.67045(17) 0.5155(4) 0.6396(2) 0.0833(8) Uani d . 1 1 . .
H H21A 0.6161 0.5068 0.6584 0.125 Uiso calc PR 0.50 1 . .
H H21B 0.6839 0.6280 0.6309 0.125 Uiso calc PR 0.50 1 . .
H H21C 0.7033 0.4693 0.6891 0.125 Uiso calc PR 0.50 1 . .
H H21D 0.7194 0.5626 0.6606 0.125 Uiso calc PR 0.50 1 . .
H H21E 0.6516 0.4414 0.6880 0.125 Uiso calc PR 0.50 1 . .
H H21F 0.6322 0.6001 0.6298 0.125 Uiso calc PR 0.50 1 . .
C C3 0.75395(15) 0.4146(4) 0.4996(2) 0.0751(8) Uani d . 1 1 . .
H H3 0.7991 0.4613 0.5258 0.090 Uiso calc R 1 1 . .
C C4 0.75771(19) 0.3334(4) 0.4128(3) 0.0869(9) Uani d . 1 1 . .
H H4 0.8055 0.3267 0.3800 0.104 Uiso calc R 1 1 . .
C C5 0.6920(2) 0.2624(4) 0.3743(2) 0.0781(8) Uani d . 1 1 . .
H H5 0.6951 0.2085 0.3153 0.094 Uiso calc R 1 1 . .
C C6 0.62115(16) 0.2707(3) 0.42285(18) 0.0621(6) Uani d . 1 1 . .
C C61 0.5459(2) 0.1955(5) 0.3898(3) 0.0972(11) Uani d . 1 1 . .
H H61A 0.5051 0.2179 0.4360 0.146 Uiso calc PR 0.50 1 . .
H H61B 0.5528 0.0800 0.3839 0.146 Uiso calc PR 0.50 1 . .
H H61C 0.5314 0.2400 0.3281 0.146 Uiso calc PR 0.50 1 . .
H H61D 0.5544 0.1407 0.3294 0.146 Uiso calc PR 0.50 1 . .
H H61E 0.5067 0.2786 0.3814 0.146 Uiso calc PR 0.50 1 . .
H H61F 0.5281 0.1186 0.4373 0.146 Uiso calc PR 0.50 1 . .

loop_
_atom_site_aniso_label
_atom_site_aniso_U_11
_atom_site_aniso_U_22
_atom_site_aniso_U_33
_atom_site_aniso_U_12
_atom_site_aniso_U_13
_atom_site_aniso_U_23
Cu1 0.0331(2) 0.0625(3) 0.0495(2) 0.000 0.00270(13) 0.000
Cl1 0.0452(3) 0.1076(5) 0.0766(4) 0.0081(3) 0.0002(3) 0.0347(4)
Cl2 0.0449(3) 0.0827(4) 0.0629(4) 0.0154(3) 0.0107(2) 0.0070(3)
N1 0.0429(9) 0.0637(11) 0.0516(10) -0.0030(8) 0.0012(8) 0.0035(9)
C2 0.0486(12) 0.0643(13) 0.0636(14) -0.0064(10) -0.0041(10) 0.0142(11)
C21 0.0732(17) 0.100(2) 0.0764(18) -0.0260(16) -0.0073(14) -0.0127(16)
C3 0.0452(13) 0.0883(18) 0.092(2) -0.0092(13) 0.0051(13) 0.0244(16)
C4 0.0631(17) 0.098(2) 0.100(2) 0.0146(16) 0.0331(17) 0.0278(19)
C5 0.091(2) 0.0783(17) 0.0653(16) 0.0209(16) 0.0198(15) 0.0075(14)
C6 0.0666(15) 0.0633(14) 0.0564(14) 0.0089(12) -0.0001(11) 0.0038(11)
C61 0.087(2) 0.118(3) 0.087(2) -0.0065(19) -0.0150(18) -0.037(2)

loop_
_atom_type_symbol
_atom_type_description
_atom_type_scat_dispersion_real
_atom_type_scat_dispersion_imag
_atom_type_scat_source
C C 0.003 0.002 'International Tables Vol C Tables 4.2.6.8 and 6.1.1.4'
H H 0 0 'International Tables Vol C Tables 4.2.6.8 and 6.1.1.4'
Cl Cl 0.148 0.159 'International Tables Vol C Tables 4.2.6.8 and 6.1.1.4'
Cu Cu 0.32 1.265 'International Tables Vol C Tables 4.2.6.8 and 6.1.1.4'
N N 0.006 0.003 'International Tables Vol C Tables 4.2.6.8 and 6.1.1.4'

loop_
_geom_angle_atom_site_label_1
_geom_angle_atom_site_label_2
_geom_angle_atom_site_label_3
_geom_angle_site_symmetry_1
_geom_angle_site_symmetry_3
_geom_angle
Cl1 Cu1 Cl1 . 4_656 123.89(5)
Cl1 Cu1 Cl2 . . 101.06(2)
Cl1 Cu1 Cl2 . 4_656 100.85(2)
Cl2 Cu1 Cl2 . 4_656 132.35(4)
C6 N1 C2 . . 125.5(2)
C6 N1 H1 . . 117.3
C2 N1 H1 . . 117.3
N1 C2 C3 . . 117.2(2)
N1 C2 C21 . . 117.8(2)
C3 C2 C21 . . 125.0(2)
C2 C21 H21A . . 109.5
C2 C21 H21B . . 109.5
H21A C21 H21B . . 109.5
C2 C21 H21C . . 109.5
H21A C21 H21C . . 109.5
H21B C21 H21C . . 109.5
C2 C21 H21D . . 109.5
C2 C21 H21E . . 109.5
H21D C21 H21E . . 109.5
C2 C21 H21F . . 109.5
H21D C21 H21F . . 109.5
H21E C21 H21F . . 109.5
C2 C3 C4 . . 119.6(3)
C2 C3 H3 . . 120.2
C4 C3 H3 . . 120.2
C3 C4 C5 . . 120.7(3)
C3 C4 H4 . . 119.7
C5 C4 H4 . . 119.7
C4 C5 C6 . . 120.0(3)
C4 C5 H5 . . 120.0
C6 C5 H5 . . 120.0
C5 C6 N1 . . 117.0(3)
C5 C6 C61 . . 125.2(3)
N1 C6 C61 . . 117.8(2)
C6 C61 H61A . . 109.5
C6 C61 H61B . . 109.5
H61A C61 H61B . . 109.5
C6 C61 H61C . . 109.5
H61A C61 H61C . . 109.5
H61B C61 H61C . . 109.5
C6 C61 H61D . . 109.5
C6 C61 H61E . . 109.5
H61D C61 H61E . . 109.5
C6 C61 H61F . . 109.5
H61D C61 H61F . . 109.5
H61E C61 H61F . . 109.5

loop_
_geom_bond_atom_site_label_1
_geom_bond_atom_site_label_2
_geom_bond_site_symmetry_2
_geom_bond_distance
Cu1 Cl1 . 2.2628(6)
Cu1 Cl2 . 2.2306(5)
N1 C6 . 1.342(3)
N1 C2 . 1.344(3)
N1 H1 . 0.8600
C2 C3 . 1.374(3)
C2 C21 . 1.486(4)
C21 H21A . 0.9600
C21 H21B . 0.9600
C21 H21C . 0.9600
C21 H21D . 0.9600
C21 H21E . 0.9600
C21 H21F . 0.9600
C3 C4 . 1.374(5)
C3 H3 . 0.9300
C4 C5 . 1.364(5)
C4 H4 . 0.9300
C5 C6 . 1.377(4)
C5 H5 . 0.9300
C6 C61 . 1.489(4)
C61 H61A . 0.9600
C61 H61B . 0.9600
C61 H61C . 0.9600
C61 H61D . 0.9600
C61 H61E . 0.9600
C61 H61F . 0.9600

_cod_database_fobs_code 2020870
